data_7039079
loop_
_publ_author_name
'Hoidn, Christian M.'
'Wolf, Robert'

_publ_section_title
;
 Reaction of a 2,4,6-triphenylphosphinine ferrate anion with
 electrophiles: a new route to phosphacyclohexadienyl complexes.
;
_journal_issue 21
_journal_name_full 'Dalton transactions (Cambridge, England : 2003)'
_journal_page_first 8875
_journal_page_last 8884
_journal_paper_doi 10.1039/c6dt00336b
_journal_volume 45
_journal_year 2016
_chemical_formula_moiety 'C36 H41 Fe P Si'
_chemical_formula_sum 'C36 H41 Fe P Si'
_chemical_formula_weight 588.60
_space_group_crystal_system orthorhombic
_space_group_IT_number 19
_space_group_name_Hall 'P 2ac 2ab'
_space_group_name_H-M_alt 'P 21 21 21'
_symmetry_space_group_name_Hall 'P 2ac 2ab'
_symmetry_space_group_name_H-M 'P 21 21 21'
_atom_sites_solution_hydrogens geom
_audit_creation_date 2016-01-20
_audit_creation_method
;
Olex2 1.2
(compiled 2015.09.30 svn.r3233 for OlexSys, GUI svn.r5103)
;
_audit_update_record
;
2016-01-20 deposited with the CCDC.
2016-04-19 downloaded from the CCDC.
;
_cell_angle_alpha 90
_cell_angle_beta 90
_cell_angle_gamma 90
_cell_formula_units_Z 4
_cell_length_a 10.6876(2)
_cell_length_b 16.4330(3)
_cell_length_c 17.8191(3)
_cell_measurement_reflns_used 5627
_cell_measurement_temperature 122.8(6)
_cell_measurement_theta_max 66.2730
_cell_measurement_theta_min 4.9230
_cell_volume 3129.56(10)
_computing_cell_refinement
;
CrysAlisPro, Agilent Technologies,
Version 1.171.37.35 (release 13-08-2014 CrysAlis171 .NET)
(compiled Aug 13 2014,18:06:01)
;
_computing_data_collection
;
CrysAlisPro, Agilent Technologies,
Version 1.171.37.35 (release 13-08-2014 CrysAlis171 .NET)
(compiled Aug 13 2014,18:06:01)
;
_computing_data_reduction
;
CrysAlisPro, Agilent Technologies,
Version 1.171.37.35 (release 13-08-2014 CrysAlis171 .NET)
(compiled Aug 13 2014,18:06:01)
;
_computing_molecular_graphics 'Olex2 (Dolomanov et al., 2009)'
_computing_publication_material 'Olex2 (Dolomanov et al., 2009)'
_computing_structure_refinement 'ShelXL (Sheldrick, 2015)'
_diffrn_ambient_environment N~2~
_diffrn_ambient_temperature 123.(1)
_diffrn_detector 'CCD plate'
_diffrn_detector_area_resol_mean 5.2548
_diffrn_detector_type AtlasS2
_diffrn_measured_fraction_theta_full 0.992
_diffrn_measured_fraction_theta_max 0.987
_diffrn_measurement_details
;
  1 omega  -31.00   70.00   1.0000    5.0000
omega____ theta____ kappa____ phi______ frames
    -       41.4087  -57.0000  -30.0000 101

  2 omega   33.00  159.00   1.0000   18.0000
omega____ theta____ kappa____ phi______ frames
    -       93.5000   15.0000  -60.0000 126

  3 omega   32.00   89.00   1.0000   18.0000
omega____ theta____ kappa____ phi______ frames
    -       93.5000 -125.0000 -150.0000 57

  4 omega   16.00   75.00   1.0000   18.0000
omega____ theta____ kappa____ phi______ frames
    -       93.5000  -95.0000 -150.0000 59

  5 omega   20.00   70.00   1.0000   18.0000
omega____ theta____ kappa____ phi______ frames
    -       93.5000  -45.0000  -90.0000 50

  6 omega   24.00   67.00   1.0000   18.0000
omega____ theta____ kappa____ phi______ frames
    -       93.5000  -95.0000  150.0000 43

  7 omega  -83.00  -39.00   1.0000    5.0000
omega____ theta____ kappa____ phi______ frames
    -      -41.4087  125.0000 -180.0000 44
;
_diffrn_measurement_device 'four-circle diffractometer'
_diffrn_measurement_device_type 'Xcalibur, AtlasS2, Gemini ultra'
_diffrn_measurement_method '\w scans'
_diffrn_orient_matrix_UB_11 0.0452378000
_diffrn_orient_matrix_UB_12 -0.0703640000
_diffrn_orient_matrix_UB_13 -0.0502449000
_diffrn_orient_matrix_UB_21 -0.0483450000
_diffrn_orient_matrix_UB_22 -0.0619335000
_diffrn_orient_matrix_UB_23 0.0580401000
_diffrn_orient_matrix_UB_31 -0.1280950000
_diffrn_orient_matrix_UB_32 -0.0016076000
_diffrn_orient_matrix_UB_33 -0.0396948000
_diffrn_radiation_monochromator mirror
_diffrn_radiation_probe x-ray
_diffrn_radiation_type CuK\a
_diffrn_radiation_wavelength 1.54184
_diffrn_reflns_av_R_equivalents 0.0352
_diffrn_reflns_av_unetI/netI 0.0470
_diffrn_reflns_Laue_measured_fraction_full 0.992
_diffrn_reflns_Laue_measured_fraction_max 0.987
_diffrn_reflns_limit_h_max 8
_diffrn_reflns_limit_h_min -12
_diffrn_reflns_limit_k_max 16
_diffrn_reflns_limit_k_min -19
_diffrn_reflns_limit_l_max 20
_diffrn_reflns_limit_l_min -21
_diffrn_reflns_number 9232
_diffrn_reflns_point_group_measured_fraction_full 0.910
_diffrn_reflns_point_group_measured_fraction_max 0.904
_diffrn_reflns_theta_full 66.500
_diffrn_reflns_theta_max 66.827
_diffrn_reflns_theta_min 4.825
_diffrn_source 'sealed X-ray tube'
_diffrn_source_type 'Enhance Ultra (Cu) X-ray Source'
_exptl_absorpt_coefficient_mu 4.871
_exptl_absorpt_correction_T_max 0.763
_exptl_absorpt_correction_T_min 0.627
_exptl_absorpt_correction_type analytical
_exptl_absorpt_process_details
;
CrysAlisPro, Agilent Technologies,
Version 1.171.37.35 (release 13-08-2014 CrysAlis171 .NET)
(compiled Aug 13 2014,18:06:01)
Analytical numeric absorption correction using a multifaceted crystal
            model based on expressions derived by R.C. Clark & J.S. Reid.
(Clark, R. C. & Reid, J. S. (1995). Acta Cryst. A51, 887-897)
Empirical absorption correction using spherical harmonics,
 implemented in SCALE3 ABSPACK scaling algorithm.
;
_exptl_crystal_colour 'dark red'
_exptl_crystal_colour_modifier dark
_exptl_crystal_colour_primary red
_exptl_crystal_density_diffrn 1.249
_exptl_crystal_description block
_exptl_crystal_F_000 1248
_exptl_crystal_size_max 0.5012
_exptl_crystal_size_mid 0.4774
_exptl_crystal_size_min 0.3237
_refine_diff_density_max 0.522
_refine_diff_density_min -0.462
_refine_diff_density_rms 0.058
_refine_ls_abs_structure_details
;
 Flack x determined using 1736 quotients [(I+)-(I-)]/[(I+)+(I-)]
 (Parsons, Flack and Wagner, Acta Cryst. B69 (2013) 249-259).
;
_refine_ls_abs_structure_Flack -0.005(4)
_refine_ls_extinction_method none
_refine_ls_goodness_of_fit_ref 1.042
_refine_ls_hydrogen_treatment constr
_refine_ls_matrix_type full
_refine_ls_number_parameters 360
_refine_ls_number_reflns 5039
_refine_ls_number_restraints 0
_refine_ls_restrained_S_all 1.042
_refine_ls_R_factor_all 0.0400
_refine_ls_R_factor_gt 0.0383
_refine_ls_shift/su_max 0.001
_refine_ls_shift/su_mean 0.000
_refine_ls_structure_factor_coef Fsqd
_refine_ls_weighting_details 'w=1/[\s^2^(Fo^2^)+(0.0600P)^2^+0.5716P] where P=(Fo^2^+2Fc^2^)/3'
_refine_ls_weighting_scheme calc
_refine_ls_wR_factor_gt 0.0983
_refine_ls_wR_factor_ref 0.1001
_reflns_Friedel_coverage 0.626
_reflns_Friedel_fraction_full 0.805
_reflns_Friedel_fraction_max 0.798
_reflns_number_gt 4852
_reflns_number_total 5039
_reflns_threshold_expression 'I > 2\s(I)'
_cod_data_source_file c6dt00336b2.cif
_cod_data_source_block cmh027_red
_cod_depositor_comments 'Adding full bibliography for 7039074--7039080.cif.'
_cod_original_cell_volume 3129.54(10)
_cod_database_code 7039079
_chemical_oxdiff_formula C36H41FePSi
_shelx_space_group_comment
;
The symmetry employed for this shelxl refinement is uniquely defined
by the following loop, which should always be used as a source of
symmetry information in preference to the above space-group names.
They are only intended as comments.
;
_reflns_odcompleteness_completeness 98.40
_reflns_odcompleteness_iscentric 1
_reflns_odcompleteness_theta 66.97
_olex2_refinement_description
;
1. Others
 Fixed Uiso: H2(0.024) H4(0.026) H11A(0.076) H11B(0.076) H11C(0.076)
 H12A(0.086) H12B(0.086) H12C(0.086) H13A(0.078) H13B(0.078) H13C(0.078)
 H14A(0.056) H14B(0.056) H14C(0.056) H15A(0.062) H15B(0.062) H15C(0.062)
 H17(0.034) H18(0.041) H19(0.038) H20(0.038) H21(0.032) H23(0.038) H24(0.048)
 H25(0.047) H26(0.044) H27(0.035) H29(0.032) H30(0.041) H31(0.043) H32(0.039)
 H33(0.031) H34A(0.047) H34B(0.047) H34C(0.047) H35A(0.061) H35B(0.061)
 H35C(0.061) H36A(0.054) H36B(0.054) H36C(0.054)
 Fixed X: H2(0.6173) H4(0.683) H11A(0.822) H11B(0.9552) H11C(0.8367)
 H12A(0.8434) H12B(0.9549) H12C(0.8177) H13A(0.9353) H13B(1.0172) H13C(0.8723)
 H14A(0.9213) H14B(1.0537) H14C(0.9422) H15A(0.8783) H15B(1.019) H15C(0.9171)
 H17(0.5839) H18(0.5552) H19(0.5181) H20(0.5141) H21(0.5445) H23(0.5258)
 H24(0.5457) H25(0.6654) H26(0.7623) H27(0.7433) H29(0.7103) H30(0.7745)
 H31(0.7719) H32(0.6974) H33(0.6302) H34A(0.3509) H34B(0.2208) H34C(0.3423)
 H35A(0.2312) H35B(0.154) H35C(0.2766) H36A(0.3344) H36B(0.1963) H36C(0.2899)
 Fixed Y: H2(0.4159) H4(0.1736) H11A(0.4152) H11B(0.3812) H11C(0.3262)
 H12A(0.4903) H12B(0.5008) H12C(0.4929) H13A(0.3123) H13B(0.3854) H13C(0.3961)
 H14A(0.131) H14B(0.1679) H14C(0.1844) H15A(0.193) H15B(0.187) H15C(0.136)
 H17(0.3741) H18(0.4872) H19(0.613) H20(0.6237) H21(0.5111) H23(0.4072)
 H24(0.4323) H25(0.348) H26(0.2355) H27(0.2099) H29(0.0604) H30(-0.062) H31(-
 0.0853) H32(0.0153) H33(0.1377) H34A(0.3111) H34B(0.2673) H34C(0.2169)
 H35A(0.3082) H35B(0.3262) H35C(0.3753) H36A(0.1008) H36B(0.1302) H36C(0.1291)
 Fixed Z: H2(0.7279) H4(0.699) H11A(0.9408) H11B(0.9604) H11C(0.9713)
 H12A(0.7425) H12B(0.7988) H12C(0.8291) H13A(0.6214) H13B(0.6493) H13C(0.6398)
 H14A(0.7389) H14B(0.7222) H14C(0.6671) H15A(0.9369) H15B(0.9126) H15C(0.8703)
 H17(0.9732) H18(1.0474) H19(0.9927) H20(0.8645) H21(0.7895) H23(0.6127)
 H24(0.4858) H25(0.4114) H26(0.4639) H27(0.591) H29(0.7385) H30(0.7874)
 H31(0.9142) H32(0.9947) H33(0.9467) H34A(0.7046) H34B(0.7084) H34C(0.692)
 H35A(0.9266) H35B(0.8537) H35C(0.8704) H36A(0.8187) H36B(0.8306) H36C(0.8983)
;
_shelx_shelxl_version_number 2014/7
_olex2_submission_special_instructions 'No special instructions were received'

loop_
_space_group_symop_operation_xyz
'x, y, z'
'-x+1/2, -y, z+1/2'
'-x, y+1/2, -z+1/2'
'x+1/2, -y+1/2, -z'

loop_
_atom_site_label
_atom_site_type_symbol
_atom_site_fract_x
_atom_site_fract_y
_atom_site_fract_z
_atom_site_U_iso_or_equiv
_atom_site_adp_type
_atom_site_occupancy
_atom_site_site_symmetry_order
_atom_site_calc_flag
_atom_site_refinement_flags_posn
Fe1 Fe 0.75279(5) 0.29625(3) 0.78586(3) 0.01631(16) Uani 1 1 d .
P1 P 0.52805(8) 0.25937(6) 0.86729(5) 0.0195(2) Uani 1 1 d .
Si1 Si 0.33028(9) 0.24515(7) 0.82270(6) 0.0237(2) Uani 1 1 d .
C1 C 0.5837(4) 0.3545(2) 0.8260(2) 0.0199(8) Uani 1 1 d .
C2 C 0.6014(4) 0.3614(2) 0.7481(2) 0.0204(8) Uani 1 1 d .
H2 H 0.6173 0.4159 0.7279 0.024 Uiso 1 1 calc R
C3 C 0.6221(3) 0.2935(2) 0.6990(2) 0.0210(8) Uani 1 1 d .
C4 C 0.6415(3) 0.2144(2) 0.7304(2) 0.0215(8) Uani 1 1 d .
H4 H 0.6830 0.1736 0.6990 0.026 Uiso 1 1 calc R
C5 C 0.6279(3) 0.1966(2) 0.8084(2) 0.0204(8) Uani 1 1 d .
C6 C 0.8880(4) 0.3369(3) 0.8618(2) 0.0273(9) Uani 1 1 d .
C7 C 0.8898(4) 0.3850(3) 0.7949(3) 0.0298(10) Uani 1 1 d .
C8 C 0.9182(4) 0.3322(3) 0.7336(2) 0.0275(9) Uani 1 1 d .
C9 C 0.9313(3) 0.2517(3) 0.7624(2) 0.0234(8) Uani 1 1 d .
C10 C 0.9152(3) 0.2554(3) 0.8411(2) 0.0228(8) Uani 1 1 d .
C11 C 0.8742(5) 0.3676(4) 0.9407(3) 0.0509(15) Uani 1 1 d .
H11A H 0.8220 0.4152 0.9408 0.076 Uiso 1 1 calc GR
H11B H 0.9552 0.3812 0.9604 0.076 Uiso 1 1 calc GR
H11C H 0.8367 0.3262 0.9713 0.076 Uiso 1 1 calc GR
C12 C 0.8751(5) 0.4753(3) 0.7910(4) 0.0574(17) Uani 1 1 d .
H12A H 0.8434 0.4903 0.7425 0.086 Uiso 1 1 calc GR
H12B H 0.9549 0.5008 0.7988 0.086 Uiso 1 1 calc GR
H12C H 0.8177 0.4929 0.8291 0.086 Uiso 1 1 calc GR
C13 C 0.9375(5) 0.3589(4) 0.6538(3) 0.0520(16) Uani 1 1 d .
H13A H 0.9353 0.3123 0.6214 0.078 Uiso 1 1 calc GR
H13B H 1.0172 0.3854 0.6493 0.078 Uiso 1 1 calc GR
H13C H 0.8723 0.3961 0.6398 0.078 Uiso 1 1 calc GR
C14 C 0.9651(4) 0.1771(3) 0.7187(3) 0.0376(11) Uani 1 1 d .
H14A H 0.9213 0.1310 0.7389 0.056 Uiso 1 1 calc GR
H14B H 1.0537 0.1679 0.7222 0.056 Uiso 1 1 calc GR
H14C H 0.9422 0.1844 0.6671 0.056 Uiso 1 1 calc GR
C15 C 0.9341(4) 0.1867(3) 0.8950(3) 0.0411(12) Uani 1 1 d .
H15A H 0.8783 0.1930 0.9369 0.062 Uiso 1 1 calc GR
H15B H 1.0190 0.1870 0.9126 0.062 Uiso 1 1 calc GR
H15C H 0.9171 0.1360 0.8703 0.062 Uiso 1 1 calc GR
C16 C 0.5692(3) 0.4291(2) 0.8730(2) 0.0192(8) Uani 1 1 d .
C17 C 0.5706(4) 0.4244(3) 0.9505(2) 0.0284(9) Uani 1 1 d .
H17 H 0.5839 0.3741 0.9732 0.034 Uiso 1 1 calc R
C18 C 0.5526(5) 0.4922(3) 0.9955(2) 0.0343(10) Uani 1 1 d .
H18 H 0.5552 0.4872 1.0474 0.041 Uiso 1 1 calc R
C19 C 0.5309(4) 0.5673(3) 0.9629(3) 0.0318(9) Uani 1 1 d .
H19 H 0.5181 0.6130 0.9927 0.038 Uiso 1 1 calc R
C20 C 0.5284(4) 0.5733(3) 0.8867(3) 0.0314(9) Uani 1 1 d .
H20 H 0.5141 0.6237 0.8645 0.038 Uiso 1 1 calc R
C21 C 0.5470(4) 0.5055(2) 0.8414(2) 0.0264(9) Uani 1 1 d .
H21 H 0.5445 0.5111 0.7895 0.032 Uiso 1 1 calc R
C22 C 0.6346(3) 0.3069(3) 0.6170(2) 0.0230(8) Uani 1 1 d .
C23 C 0.5745(4) 0.3727(3) 0.5834(2) 0.0320(10) Uani 1 1 d .
H23 H 0.5258 0.4072 0.6127 0.038 Uiso 1 1 calc R
C24 C 0.5862(5) 0.3877(3) 0.5070(3) 0.0402(11) Uani 1 1 d .
H24 H 0.5457 0.4323 0.4858 0.048 Uiso 1 1 calc R
C25 C 0.6569(5) 0.3373(3) 0.4624(2) 0.0388(11) Uani 1 1 d .
H25 H 0.6654 0.3480 0.4114 0.047 Uiso 1 1 calc R
C26 C 0.7154(5) 0.2703(3) 0.4939(2) 0.0365(11) Uani 1 1 d .
H26 H 0.7623 0.2355 0.4639 0.044 Uiso 1 1 calc R
C27 C 0.7040(4) 0.2552(3) 0.5704(2) 0.0295(9) Uani 1 1 d .
H27 H 0.7433 0.2099 0.5910 0.035 Uiso 1 1 calc R
C28 C 0.6651(4) 0.1154(2) 0.8374(2) 0.0222(8) Uani 1 1 d .
C29 C 0.7080(4) 0.0523(2) 0.7901(3) 0.0267(9) Uani 1 1 d .
H29 H 0.7103 0.0604 0.7385 0.032 Uiso 1 1 calc R
C30 C 0.7465(4) -0.0214(3) 0.8197(3) 0.0340(10) Uani 1 1 d .
H30 H 0.7745 -0.0620 0.7874 0.041 Uiso 1 1 calc R
C31 C 0.7443(5) -0.0358(3) 0.8952(3) 0.0360(10) Uani 1 1 d .
H31 H 0.7719 -0.0853 0.9142 0.043 Uiso 1 1 calc R
C32 C 0.7003(4) 0.0245(3) 0.9432(3) 0.0324(10) Uani 1 1 d .
H32 H 0.6974 0.0153 0.9947 0.039 Uiso 1 1 calc R
C33 C 0.6607(4) 0.0983(3) 0.9141(2) 0.0262(9) Uani 1 1 d .
H33 H 0.6302 0.1377 0.9467 0.031 Uiso 1 1 calc R
C34 C 0.3084(4) 0.2622(3) 0.7193(2) 0.0314(9) Uani 1 1 d .
H34A H 0.3509 0.3111 0.7046 0.047 Uiso 1 1 calc GR
H34B H 0.2208 0.2673 0.7084 0.047 Uiso 1 1 calc GR
H34C H 0.3423 0.2169 0.6920 0.047 Uiso 1 1 calc GR
C35 C 0.2366(4) 0.3232(3) 0.8747(3) 0.0406(11) Uani 1 1 d .
H35A H 0.2312 0.3082 0.9266 0.061 Uiso 1 1 calc GR
H35B H 0.1540 0.3262 0.8537 0.061 Uiso 1 1 calc GR
H35C H 0.2766 0.3753 0.8704 0.061 Uiso 1 1 calc GR
C36 C 0.2818(4) 0.1383(3) 0.8453(3) 0.0358(11) Uani 1 1 d .
H36A H 0.3344 0.1008 0.8187 0.054 Uiso 1 1 calc GR
H36B H 0.1963 0.1302 0.8306 0.054 Uiso 1 1 calc GR
H36C H 0.2899 0.1291 0.8983 0.054 Uiso 1 1 calc GR

loop_
_atom_site_aniso_label
_atom_site_aniso_U_11
_atom_site_aniso_U_22
_atom_site_aniso_U_33
_atom_site_aniso_U_23
_atom_site_aniso_U_13
_atom_site_aniso_U_12
Fe1 0.0144(3) 0.0161(3) 0.0185(3) 0.0012(2) -0.0013(2) -0.0016(2)
P1 0.0189(4) 0.0188(4) 0.0209(4) -0.0001(4) 0.0002(4) -0.0022(4)
Si1 0.0168(5) 0.0241(5) 0.0302(5) -0.0019(5) -0.0011(4) -0.0046(4)
C1 0.0175(18) 0.0181(18) 0.0240(19) 0.0013(17) -0.0037(16) 0.0000(15)
C2 0.0195(18) 0.0181(18) 0.0236(18) -0.0002(16) -0.0026(16) 0.0004(15)
C3 0.0172(16) 0.0236(18) 0.0222(18) 0.0005(17) -0.0023(15) -0.0026(15)
C4 0.0208(18) 0.0219(18) 0.0217(18) -0.0044(16) -0.0035(15) -0.0005(15)
C5 0.0166(16) 0.0188(18) 0.0257(18) -0.0024(16) -0.0014(15) -0.0041(14)
C6 0.0189(18) 0.033(2) 0.029(2) -0.007(2) -0.0022(18) -0.0010(17)
C7 0.0186(18) 0.021(2) 0.050(3) 0.005(2) -0.009(2) -0.0051(15)
C8 0.0184(18) 0.040(2) 0.024(2) 0.0096(19) -0.0052(17) -0.0075(18)
C9 0.0156(16) 0.027(2) 0.0276(19) -0.0010(18) 0.0005(15) -0.0014(17)
C10 0.0155(16) 0.028(2) 0.0251(18) 0.0058(18) -0.0021(15) -0.0004(16)
C11 0.030(2) 0.083(4) 0.040(3) -0.031(3) -0.010(2) 0.005(3)
C12 0.035(2) 0.021(2) 0.117(5) 0.008(3) -0.019(3) -0.0084(19)
C13 0.038(3) 0.081(4) 0.037(3) 0.030(3) -0.005(2) -0.028(3)
C14 0.0219(19) 0.041(3) 0.050(3) -0.015(2) 0.006(2) 0.0034(18)
C15 0.021(2) 0.051(3) 0.051(3) 0.026(3) -0.009(2) 0.000(2)
C16 0.0166(17) 0.0169(17) 0.0242(18) -0.0014(16) -0.0006(15) -0.0012(14)
C17 0.041(2) 0.0172(19) 0.027(2) 0.0006(17) 0.0051(19) 0.0002(17)
C18 0.053(3) 0.025(2) 0.025(2) -0.0035(19) 0.003(2) -0.003(2)
C19 0.039(2) 0.0201(19) 0.036(2) -0.0065(18) 0.002(2) 0.0015(19)
C20 0.037(2) 0.0181(19) 0.039(2) 0.0007(19) -0.008(2) 0.0019(18)
C21 0.030(2) 0.0215(19) 0.028(2) 0.0000(17) -0.0033(18) 0.0014(17)
C22 0.0204(18) 0.030(2) 0.0191(18) -0.0001(17) -0.0038(15) -0.0036(16)
C23 0.029(2) 0.041(3) 0.026(2) 0.002(2) -0.0011(18) 0.004(2)
C24 0.040(3) 0.051(3) 0.030(2) 0.012(2) -0.006(2) 0.006(2)
C25 0.048(3) 0.050(3) 0.0189(19) 0.002(2) -0.003(2) -0.005(3)
C26 0.048(3) 0.038(2) 0.0237(19) -0.007(2) 0.0041(19) -0.007(2)
C27 0.035(2) 0.026(2) 0.0271(19) -0.0051(19) -0.0017(17) -0.0008(19)
C28 0.0171(17) 0.0187(18) 0.031(2) 0.0009(17) -0.0015(16) -0.0013(16)
C29 0.0270(19) 0.0208(19) 0.032(2) -0.0016(18) 0.0018(18) -0.0026(16)
C30 0.033(2) 0.021(2) 0.048(2) -0.0020(19) 0.001(2) -0.0021(19)
C31 0.035(2) 0.0198(19) 0.053(3) 0.0101(19) 0.000(2) 0.000(2)
C32 0.029(2) 0.028(2) 0.040(2) 0.011(2) 0.001(2) -0.0011(18)
C33 0.0251(19) 0.0216(19) 0.032(2) 0.0028(18) 0.0009(18) -0.0036(17)
C34 0.027(2) 0.033(2) 0.034(2) 0.000(2) -0.0024(18) -0.0012(18)
C35 0.021(2) 0.048(3) 0.052(3) -0.012(2) 0.001(2) 0.000(2)
C36 0.032(2) 0.034(2) 0.041(2) 0.003(2) -0.005(2) -0.0157(19)

loop_
_atom_type_symbol
_atom_type_description
_atom_type_scat_dispersion_real
_atom_type_scat_dispersion_imag
_atom_type_scat_source
C C 0.0181 0.0091 'International Tables Vol C Tables 4.2.6.8 and 6.1.1.4'
H H 0.0000 0.0000 'International Tables Vol C Tables 4.2.6.8 and 6.1.1.4'
Fe Fe -1.1336 3.1974 'International Tables Vol C Tables 4.2.6.8 and 6.1.1.4'
P P 0.2955 0.4335 'International Tables Vol C Tables 4.2.6.8 and 6.1.1.4'
Si Si 0.2541 0.3302 'International Tables Vol C Tables 4.2.6.8 and 6.1.1.4'

loop_
_exptl_crystal_face_index_h
_exptl_crystal_face_index_k
_exptl_crystal_face_index_l
_exptl_crystal_face_perp_dist
_exptl_oxdiff_crystal_face_indexfrac_h
_exptl_oxdiff_crystal_face_indexfrac_k
_exptl_oxdiff_crystal_face_indexfrac_l
_exptl_oxdiff_crystal_face_x
_exptl_oxdiff_crystal_face_y
_exptl_oxdiff_crystal_face_z
-6 -6 0 0.2227 -6.0000 -6.0000 0.0000 0.1508 0.6617 0.7782
0 -8 7 0.1623 0.0000 -8.0000 7.0000 0.2112 0.9017 -0.2650
6 -1 6 0.2541 6.0000 -1.0000 6.0000 0.0403 0.1201 -1.0051
6 6 0 0.2033 6.0000 6.0000 -0.0000 -0.1508 -0.6617 -0.7782
0 8 -7 0.1614 -0.0000 8.0000 -7.0000 -0.2112 -0.9017 0.2650
-6 1 -6 0.2307 -6.0000 1.0000 -6.0000 -0.0403 -0.1201 1.0051
0 6 10 0.2271 0.0000 6.0000 10.0000 -0.9246 0.2088 -0.4066
-6 4 2 0.2295 -6.0000 4.0000 2.0000 -0.6534 0.1584 0.6828
7 -3 -1 0.2351 7.0000 -3.0000 -1.0000 0.5780 -0.2107 -0.8521
5 -5 -5 0.2368 5.0000 -5.0000 -5.0000 0.8292 -0.2223 -0.4340
0 -6 -10 0.2533 -0.0000 -6.0000 -10.0000 0.9246 -0.2088 0.4066
-7 3 -1 0.2324 -7.0000 3.0000 -1.0000 -0.4775 0.0946 0.9315
0 -11 1 0.0886 0.0000 -11.0000 1.0000 0.7238 0.7393 -0.0220
-4 8 -4 0.2146 -4.0000 8.0000 -4.0000 -0.5429 -0.5342 0.6583
4 8 3 0.2395 4.0000 8.0000 3.0000 -0.5327 -0.5147 -0.6443
0 11 -1 0.2426 -0.0000 11.0000 -1.0000 -0.7238 -0.7393 0.0220
0 0 12 0.2393 0.0000 0.0000 12.0000 -0.6029 0.6965 -0.4763
-6 -1 7 0.2765 -6.0000 -1.0000 7.0000 -0.5528 0.7583 0.4923
6 1 -6 0.2454 6.0000 1.0000 -6.0000 0.5025 -0.7002 -0.5320
-6 6 0 0.2066 -6.0000 6.0000 -0.0000 -0.6936 -0.0815 0.7589
0 9 7 0.2229 0.0000 9.0000 7.0000 -0.9850 -0.1511 -0.2923

loop_
_geom_angle_atom_site_label_1
_geom_angle_atom_site_label_2
_geom_angle_atom_site_label_3
_geom_angle
C2 Fe1 C1 38.77(15)
C2 Fe1 C3 40.57(16)
C2 Fe1 C5 88.23(15)
C2 Fe1 C6 126.20(17)
C2 Fe1 C7 102.44(16)
C2 Fe1 C8 112.00(16)
C2 Fe1 C9 146.93(16)
C2 Fe1 C10 165.71(16)
C3 Fe1 C1 72.29(14)
C3 Fe1 C5 72.95(15)
C3 Fe1 C6 161.98(17)
C3 Fe1 C10 153.16(16)
C4 Fe1 C1 87.98(15)
C4 Fe1 C2 74.14(16)
C4 Fe1 C3 40.46(15)
C4 Fe1 C5 39.66(15)
C4 Fe1 C6 157.43(17)
C4 Fe1 C7 155.39(18)
C4 Fe1 C8 117.59(17)
C4 Fe1 C9 101.78(16)
C4 Fe1 C10 119.66(16)
C5 Fe1 C1 75.95(15)
C6 Fe1 C1 102.83(15)
C6 Fe1 C5 123.46(17)
C6 Fe1 C10 39.54(17)
C7 Fe1 C1 104.64(16)
C7 Fe1 C3 123.10(17)
C7 Fe1 C5 163.66(17)
C7 Fe1 C6 40.21(18)
C7 Fe1 C8 40.18(19)
C7 Fe1 C9 67.43(17)
C7 Fe1 C10 66.76(16)
C8 Fe1 C1 136.88(17)
C8 Fe1 C3 104.04(15)
C8 Fe1 C5 145.69(17)
C8 Fe1 C6 67.18(16)
C8 Fe1 C9 39.97(17)
C8 Fe1 C10 66.40(16)
C9 Fe1 C1 169.82(15)
C9 Fe1 C3 117.13(15)
C9 Fe1 C5 109.76(15)
C9 Fe1 C6 67.01(16)
C9 Fe1 C10 39.44(15)
C10 Fe1 C1 132.42(15)
C10 Fe1 C5 100.46(15)
C1 P1 Si1 104.47(13)
C5 P1 Si1 106.65(13)
C5 P1 C1 93.56(18)
C34 Si1 P1 116.36(13)
C35 Si1 P1 104.72(15)
C35 Si1 C34 108.5(2)
C35 Si1 C36 112.8(2)
C36 Si1 P1 106.16(15)
C36 Si1 C34 108.4(2)
P1 C1 Fe1 91.49(16)
C2 C1 Fe1 66.3(2)
C2 C1 P1 120.7(3)
C2 C1 C16 120.2(4)
C16 C1 Fe1 129.4(3)
C16 C1 P1 116.3(3)
Fe1 C2 H2 117.3
C1 C2 Fe1 75.0(2)
C1 C2 H2 117.3
C1 C2 C3 124.1(4)
C3 C2 Fe1 70.9(2)
C3 C2 H2 117.3
C2 C3 Fe1 68.5(2)
C2 C3 C22 120.0(4)
C4 C3 Fe1 68.4(2)
C4 C3 C2 119.3(3)
C4 C3 C22 120.5(4)
C22 C3 Fe1 131.9(3)
Fe1 C4 H4 117.6
C3 C4 Fe1 71.2(2)
C3 C4 H4 117.6
C5 C4 Fe1 74.0(2)
C5 C4 C3 123.6(4)
C5 C4 H4 117.6
P1 C5 Fe1 92.30(17)
C4 C5 Fe1 66.3(2)
C4 C5 P1 120.3(3)
C4 C5 C28 119.7(4)
C28 C5 Fe1 125.7(3)
C28 C5 P1 117.8(3)
C7 C6 Fe1 69.3(2)
C7 C6 C11 126.6(5)
C10 C6 Fe1 70.8(2)
C10 C6 C7 107.6(4)
C10 C6 C11 125.6(5)
C11 C6 Fe1 130.3(3)
C6 C7 Fe1 70.5(2)
C6 C7 C12 125.9(5)
C8 C7 Fe1 70.3(2)
C8 C7 C6 107.7(4)
C8 C7 C12 126.2(5)
C12 C7 Fe1 128.4(3)
C7 C8 Fe1 69.5(2)
C7 C8 C13 125.1(5)
C9 C8 Fe1 70.1(2)
C9 C8 C7 108.0(3)
C9 C8 C13 126.8(5)
C13 C8 Fe1 128.5(3)
C8 C9 Fe1 69.9(2)
C8 C9 C14 126.6(4)
C10 C9 Fe1 71.0(2)
C10 C9 C8 107.8(4)
C10 C9 C14 125.4(4)
C14 C9 Fe1 127.8(3)
C6 C10 Fe1 69.6(2)
C6 C10 C15 124.9(4)
C9 C10 Fe1 69.5(2)
C9 C10 C6 108.9(4)
C9 C10 C15 126.0(4)
C15 C10 Fe1 130.7(3)
C6 C11 H11A 109.5
C6 C11 H11B 109.5
C6 C11 H11C 109.5
H11A C11 H11B 109.5
H11A C11 H11C 109.5
H11B C11 H11C 109.5
C7 C12 H12A 109.5
C7 C12 H12B 109.5
C7 C12 H12C 109.5
H12A C12 H12B 109.5
H12A C12 H12C 109.5
H12B C12 H12C 109.5
C8 C13 H13A 109.5
C8 C13 H13B 109.5
C8 C13 H13C 109.5
H13A C13 H13B 109.5
H13A C13 H13C 109.5
H13B C13 H13C 109.5
C9 C14 H14A 109.5
C9 C14 H14B 109.5
C9 C14 H14C 109.5
H14A C14 H14B 109.5
H14A C14 H14C 109.5
H14B C14 H14C 109.5
C10 C15 H15A 109.5
C10 C15 H15B 109.5
C10 C15 H15C 109.5
H15A C15 H15B 109.5
H15A C15 H15C 109.5
H15B C15 H15C 109.5
C17 C16 C1 120.9(4)
C17 C16 C21 117.1(4)
C21 C16 C1 121.9(3)
C16 C17 H17 119.0
C16 C17 C18 122.0(4)
C18 C17 H17 119.0
C17 C18 H18 120.0
C19 C18 C17 119.9(4)
C19 C18 H18 120.0
C18 C19 H19 120.4
C20 C19 C18 119.1(4)
C20 C19 H19 120.4
C19 C20 H20 119.4
C19 C20 C21 121.2(4)
C21 C20 H20 119.4
C16 C21 H21 119.6
C20 C21 C16 120.7(4)
C20 C21 H21 119.6
C23 C22 C3 119.8(4)
C23 C22 C27 117.4(4)
C27 C22 C3 122.8(4)
C22 C23 H23 119.4
C24 C23 C22 121.2(4)
C24 C23 H23 119.4
C23 C24 H24 119.7
C25 C24 C23 120.6(5)
C25 C24 H24 119.7
C24 C25 H25 120.3
C24 C25 C26 119.5(4)
C26 C25 H25 120.3
C25 C26 H26 120.0
C25 C26 C27 120.0(4)
C27 C26 H26 120.0
C22 C27 H27 119.4
C26 C27 C22 121.3(4)
C26 C27 H27 119.4
C29 C28 C5 122.7(4)
C33 C28 C5 120.8(4)
C33 C28 C29 116.5(4)
C28 C29 H29 119.6
C30 C29 C28 120.8(4)
C30 C29 H29 119.6
C29 C30 H30 119.3
C31 C30 C29 121.4(4)
C31 C30 H30 119.3
C30 C31 H31 120.4
C30 C31 C32 119.2(4)
C32 C31 H31 120.4
C31 C32 H32 120.1
C33 C32 C31 119.7(4)
C33 C32 H32 120.1
C28 C33 H33 118.9
C32 C33 C28 122.2(4)
C32 C33 H33 118.9
Si1 C34 H34A 109.5
Si1 C34 H34B 109.5
Si1 C34 H34C 109.5
H34A C34 H34B 109.5
H34A C34 H34C 109.5
H34B C34 H34C 109.5
Si1 C35 H35A 109.5
Si1 C35 H35B 109.5
Si1 C35 H35C 109.5
H35A C35 H35B 109.5
H35A C35 H35C 109.5
H35B C35 H35C 109.5
Si1 C36 H36A 109.5
Si1 C36 H36B 109.5
Si1 C36 H36C 109.5
H36A C36 H36B 109.5
H36A C36 H36C 109.5
H36B C36 H36C 109.5

loop_
_geom_bond_atom_site_label_1
_geom_bond_atom_site_label_2
_geom_bond_distance
Fe1 C1 2.167(4)
Fe1 C2 2.053(4)
Fe1 C3 2.086(4)
Fe1 C4 2.048(4)
Fe1 C5 2.150(4)
Fe1 C6 2.089(4)
Fe1 C7 2.073(4)
Fe1 C8 2.083(4)
Fe1 C9 2.085(4)
Fe1 C10 2.105(4)
P1 Si1 2.2702(13)
P1 C1 1.828(4)
P1 C5 1.817(4)
Si1 C34 1.879(4)
Si1 C35 1.872(5)
Si1 C36 1.875(5)
C1 C2 1.405(5)
C1 C16 1.493(5)
C2 H2 0.9800
C2 C3 1.436(6)
C3 C4 1.430(5)
C3 C22 1.483(5)
C4 H4 0.9800
C4 C5 1.428(5)
C5 C28 1.484(5)
C6 C7 1.431(7)
C6 C10 1.419(6)
C6 C11 1.501(6)
C7 C8 1.427(7)
C7 C12 1.494(6)
C8 C9 1.425(6)
C8 C13 1.503(6)
C9 C10 1.414(5)
C9 C14 1.498(6)
C10 C15 1.497(6)
C11 H11A 0.9600
C11 H11B 0.9600
C11 H11C 0.9600
C12 H12A 0.9600
C12 H12B 0.9600
C12 H12C 0.9600
C13 H13A 0.9600
C13 H13B 0.9600
C13 H13C 0.9600
C14 H14A 0.9600
C14 H14B 0.9600
C14 H14C 0.9600
C15 H15A 0.9600
C15 H15B 0.9600
C15 H15C 0.9600
C16 C17 1.384(6)
C16 C21 1.396(6)
C17 H17 0.9300
C17 C18 1.386(6)
C18 H18 0.9300
C18 C19 1.383(6)
C19 H19 0.9300
C19 C20 1.363(7)
C20 H20 0.9300
C20 C21 1.390(6)
C21 H21 0.9300
C22 C23 1.393(6)
C22 C27 1.401(6)
C23 H23 0.9300
C23 C24 1.391(6)
C24 H24 0.9300
C24 C25 1.375(7)
C25 H25 0.9300
C25 C26 1.384(7)
C26 H26 0.9300
C26 C27 1.390(6)
C27 H27 0.9300
C28 C29 1.413(6)
C28 C33 1.396(6)
C29 H29 0.9300
C29 C30 1.382(6)
C30 H30 0.9300
C30 C31 1.367(7)
C31 H31 0.9300
C31 C32 1.392(7)
C32 H32 0.9300
C32 C33 1.385(6)
C33 H33 0.9300
C34 H34A 0.9600
C34 H34B 0.9600
C34 H34C 0.9600
C35 H35A 0.9600
C35 H35B 0.9600
C35 H35C 0.9600
C36 H36A 0.9600
C36 H36B 0.9600
C36 H36C 0.9600

loop_
_geom_torsion_atom_site_label_1
_geom_torsion_atom_site_label_2
_geom_torsion_atom_site_label_3
_geom_torsion_atom_site_label_4
_geom_torsion
Fe1 C1 C2 C3 53.8(3)
Fe1 C1 C16 C17 -87.4(5)
Fe1 C1 C16 C21 96.2(4)
Fe1 C2 C3 C4 47.5(3)
Fe1 C2 C3 C22 -126.9(3)
Fe1 C3 C4 C5 54.8(3)
Fe1 C3 C22 C23 -115.6(4)
Fe1 C3 C22 C27 65.2(5)
Fe1 C4 C5 P1 78.1(2)
Fe1 C4 C5 C28 -118.9(3)
Fe1 C5 C28 C29 -84.3(4)
Fe1 C5 C28 C33 94.8(4)
Fe1 C6 C7 C8 -60.8(3)
Fe1 C6 C7 C12 123.9(4)
Fe1 C6 C10 C9 58.6(3)
Fe1 C6 C10 C15 -126.1(4)
Fe1 C7 C8 C9 -59.7(3)
Fe1 C7 C8 C13 123.3(4)
Fe1 C8 C9 C10 -61.3(3)
Fe1 C8 C9 C14 122.8(4)
Fe1 C9 C10 C6 -58.6(3)
Fe1 C9 C10 C15 126.1(4)
P1 C1 C2 Fe1 -76.8(3)
P1 C1 C2 C3 -23.0(5)
P1 C1 C16 C17 28.8(5)
P1 C1 C16 C21 -147.5(3)
P1 C5 C28 C29 160.0(3)
P1 C5 C28 C33 -20.9(5)
Si1 P1 C1 Fe1 -129.01(10)
Si1 P1 C1 C2 -65.9(3)
Si1 P1 C1 C16 94.9(3)
Si1 P1 C5 Fe1 127.23(10)
Si1 P1 C5 C4 63.5(3)
Si1 P1 C5 C28 -99.8(3)
C1 P1 C5 Fe1 20.98(17)
C1 P1 C5 C4 -42.8(3)
C1 P1 C5 C28 153.9(3)
C1 C2 C3 Fe1 -55.6(4)
C1 C2 C3 C4 -8.1(6)
C1 C2 C3 C22 177.5(4)
C1 C16 C17 C18 -177.5(4)
C1 C16 C21 C20 177.1(4)
C2 C1 C16 C17 -170.2(4)
C2 C1 C16 C21 13.4(6)
C2 C3 C4 Fe1 -47.6(3)
C2 C3 C4 C5 7.3(5)
C2 C3 C22 C23 -28.5(5)
C2 C3 C22 C27 152.2(4)
C3 C4 C5 Fe1 -53.6(3)
C3 C4 C5 P1 24.5(5)
C3 C4 C5 C28 -172.5(3)
C3 C22 C23 C24 178.9(4)
C3 C22 C27 C26 -179.0(4)
C4 C3 C22 C23 157.1(4)
C4 C3 C22 C27 -22.2(6)
C4 C5 C28 C29 -3.5(6)
C4 C5 C28 C33 175.6(4)
C5 P1 C1 Fe1 -20.80(16)
C5 P1 C1 C2 42.3(3)
C5 P1 C1 C16 -156.9(3)
C5 C28 C29 C30 177.4(4)
C5 C28 C33 C32 -176.9(4)
C6 C7 C8 Fe1 60.9(3)
C6 C7 C8 C9 1.2(4)
C6 C7 C8 C13 -175.8(4)
C7 C6 C10 Fe1 -59.8(3)
C7 C6 C10 C9 -1.2(4)
C7 C6 C10 C15 174.1(4)
C7 C8 C9 Fe1 59.4(3)
C7 C8 C9 C10 -1.9(5)
C7 C8 C9 C14 -177.9(4)
C8 C9 C10 Fe1 60.6(3)
C8 C9 C10 C6 2.0(5)
C8 C9 C10 C15 -173.3(4)
C10 C6 C7 Fe1 60.8(3)
C10 C6 C7 C8 0.0(4)
C10 C6 C7 C12 -175.3(4)
C11 C6 C7 Fe1 -125.5(4)
C11 C6 C7 C8 173.8(4)
C11 C6 C7 C12 -1.6(7)
C11 C6 C10 Fe1 126.4(4)
C11 C6 C10 C9 -175.0(4)
C11 C6 C10 C15 0.3(7)
C12 C7 C8 Fe1 -123.8(4)
C12 C7 C8 C9 176.5(4)
C12 C7 C8 C13 -0.5(7)
C13 C8 C9 Fe1 -123.7(4)
C13 C8 C9 C10 175.0(4)
C13 C8 C9 C14 -1.0(7)
C14 C9 C10 Fe1 -123.4(4)
C14 C9 C10 C6 178.0(4)
C14 C9 C10 C15 2.7(6)
C16 C1 C2 Fe1 123.1(3)
C16 C1 C2 C3 176.9(3)
C16 C17 C18 C19 0.9(7)
C17 C16 C21 C20 0.6(6)
C17 C18 C19 C20 -0.5(7)
C18 C19 C20 C21 0.2(7)
C19 C20 C21 C16 -0.3(7)
C21 C16 C17 C18 -1.0(6)
C22 C3 C4 Fe1 126.9(3)
C22 C3 C4 C5 -178.3(3)
C22 C23 C24 C25 0.5(8)
C23 C22 C27 C26 1.7(6)
C23 C24 C25 C26 1.0(8)
C24 C25 C26 C27 -1.0(7)
C25 C26 C27 C22 -0.4(7)
C27 C22 C23 C24 -1.8(7)
C28 C29 C30 C31 0.1(7)
C29 C28 C33 C32 2.2(6)
C29 C30 C31 C32 1.1(7)
C30 C31 C32 C33 -0.7(7)
C31 C32 C33 C28 -1.1(7)
C33 C28 C29 C30 -1.8(6)
